data_2021627
loop_
_publ_author_name
'Alvarenga, Meiry E.'
'Valdo, Ana Karoline S. M.'
'Ribeiro, Leandro'
'Do Nascimento Neto, Jos\'e Antonio'
'De Araujo, Debora P.'
'Da Silva, Cleiton Moreira'
'De F\'atima, \^Angelo'
'Martins, Felipe T.'

_publ_section_title
;
 Exploring the structural landscape of
 2-(thiophen-2-yl)-1,3-benzothiazole: high-<i>Z</i>' packing polymorphism
 and cocrystallization with calix[4]tube
;
_journal_coeditor_code QS3080
_journal_issue 6
_journal_name_full 'Acta Crystallographica Section C'
_journal_page_first
;
;
_journal_paper_doi 10.1107/S2053229619005886
_journal_volume 75
_journal_year 2019
_chemical_formula_iupac 'C11 H7 N1 S2'
_chemical_formula_moiety 'C11 H7 N1 S2'
_chemical_formula_sum 'C11 H7 N S2'
_chemical_formula_weight 217.30
_chemical_name_systematic
;
2-(Thiophen-2-yl)-1,3-benzothiazole
;
_space_group_crystal_system triclinic
_space_group_IT_number 2
_space_group_name_Hall '-P 1'
_space_group_name_H-M_alt 'P -1'
_symmetry_space_group_name_Hall '-P 1'
_symmetry_space_group_name_H-M 'P -1'
_atom_sites_solution_hydrogens geom
_audit_creation_method SHELXL-2014/7
_cell_angle_alpha 87.244(2)
_cell_angle_beta 80.719(2)
_cell_angle_gamma 68.535(2)
_cell_formula_units_Z 16
_cell_length_a 13.1146(6)
_cell_length_b 14.8676(7)
_cell_length_c 22.4297(10)
_cell_measurement_reflns_used 9135
_cell_measurement_temperature 296(2)
_cell_measurement_theta_max 65.90
_cell_measurement_theta_min 3.19
_cell_volume 4016.5(3)
_computing_cell_refinement
;
APEX2 (Bruker, 2003)
;
_computing_data_collection
;
APEX2 (Bruker, 2003)
;
_computing_data_reduction
;
SAINT (Bruker, 2003)
;
_computing_molecular_graphics
;
ORTEP-3 (Farrugia, 2012), Mercury (Macrae <i>et al.</i>, 2008)
and
<i>Chimera<</i> (Pettersen <i>et al.</i>, 2004)
;
_computing_publication_material
;
SHELXL2014 (Sheldrick, 2015)
;
_computing_structure_refinement
;
SHELXL2014 (Sheldrick, 2015)
;
_computing_structure_solution
;
SHELXS2014 (Sheldrick, 2015)
;
_diffrn_ambient_temperature 296(2)
_diffrn_measured_fraction_theta_full 0.981
_diffrn_measured_fraction_theta_max 0.981
_diffrn_measurement_device_type 'Bruker APEXII CCD'
_diffrn_measurement_method CCD
_diffrn_radiation_type CuK\a
_diffrn_radiation_wavelength 1.54178
_diffrn_reflns_av_R_equivalents 0.0495
_diffrn_reflns_av_unetI/netI 0.0458
_diffrn_reflns_limit_h_max 15
_diffrn_reflns_limit_h_min -14
_diffrn_reflns_limit_k_max 17
_diffrn_reflns_limit_k_min -17
_diffrn_reflns_limit_l_max 26
_diffrn_reflns_limit_l_min -26
_diffrn_reflns_number 47968
_diffrn_reflns_theta_full 66.717
_diffrn_reflns_theta_max 66.717
_diffrn_reflns_theta_min 1.996
_exptl_absorpt_coefficient_mu 4.424
_exptl_absorpt_correction_T_max 0.702
_exptl_absorpt_correction_T_min 0.464
_exptl_absorpt_correction_type multi-scan
_exptl_absorpt_process_details
;
(Blessing, 1995)
;
_exptl_crystal_colour colourless
_exptl_crystal_density_diffrn 1.437
_exptl_crystal_description prism
_exptl_crystal_F_000 1792
_exptl_crystal_size_max 0.15
_exptl_crystal_size_mid 0.10
_exptl_crystal_size_min 0.08
_refine_diff_density_max 0.546
_refine_diff_density_min -0.352
_refine_ls_extinction_method none
_refine_ls_goodness_of_fit_ref 1.024
_refine_ls_hydrogen_treatment constr
_refine_ls_matrix_type full
_refine_ls_number_parameters 1557
_refine_ls_number_reflns 13974
_refine_ls_number_restraints 2933
_refine_ls_restrained_S_all 0.964
_refine_ls_R_factor_all 0.0885
_refine_ls_R_factor_gt 0.0615
_refine_ls_shift/su_max 0.000
_refine_ls_shift/su_mean 0.000
_refine_ls_structure_factor_coef Fsqd
_refine_ls_weighting_details 'w=1/[\s^2^(Fo^2^)+(0.1203P)^2^+0.8318P] where P=(Fo^2^+2Fc^2^)/3'
_refine_ls_weighting_scheme calc
_refine_ls_wR_factor_gt 0.1725
_refine_ls_wR_factor_ref 0.1935
_reflns_number_gt 9644
_reflns_number_total 13974
_reflns_threshold_expression 'I > 2\s(I)'
_cod_data_source_file qs3080sup1.cif
_cod_data_source_block 1
_cod_original_formula_sum 'C11 H7 N1 S2'
_cod_database_code 2021627
_shelx_space_group_comment
;
The symmetry employed for this shelxl refinement is uniquely defined
by the following loop, which should always be used as a source of
symmetry information in preference to the above space-group names.
They are only intended as comments.
;

loop_
_space_group_symop_operation_xyz
'x, y, z'
'-x, -y, -z'

loop_
_atom_site_type_symbol
_atom_site_label
_atom_site_fract_x
_atom_site_fract_y
_atom_site_fract_z
_atom_site_U_iso_or_equiv
_atom_site_adp_type
_atom_site_calc_flag
_atom_site_occupancy
_atom_site_disorder_assembly
_atom_site_disorder_group
S S3A 0.5579(2) 0.3896(2) 0.42613(19) 0.0592(6) Uani d 0.732(2) A 1
S S11A 0.63769(16) 0.19007(15) 0.30708(10) 0.0545(4) Uani d 0.762(2) B 1
S S5A 0.66414(15) 0.43149(14) 0.25647(10) 0.0554(4) Uani d 0.742(2) C 1
S S1A 0.0191(2) 0.6152(2) 0.19317(6) 0.0520(4) Uani d 0.866(3) D 1
S S4A 0.9094(2) 0.32919(19) 0.4230(2) 0.0953(12) Uani d 0.732(2) A 1
S S12A 0.35580(19) 0.29506(14) 0.20799(14) 0.0675(5) Uani d 0.762(2) B 1
S S6A 1.02244(19) 0.35484(16) 0.2448(2) 0.0710(6) Uani d 0.742(2) C 1
S S2 0.05758(9) 0.67363(8) 0.37701(4) 0.0721(3) Uani d 1 . .
C C45B 0.8723(19) 0.9716(15) 0.0519(15) 0.082(5) Uani d 0.402(2) E 2
H H45B 0.8415 0.9459 0.0257 0.098 Uiso calc 0.402(2) E 2
S S10A 0.8594(5) 0.9755(4) 0.0427(4) 0.1023(13) Uani d 0.598(2) E 1
S S8A 0.1385(2) 0.39477(17) 0.0800(2) 0.0692(6) Uani d 0.687(2) F 1
S S7A -0.22039(19) 0.48260(18) 0.08773(14) 0.0612(6) Uani d 0.687(2) F 1
C C14 0.3578(4) 0.6696(3) 0.4113(2) 0.0843(12) Uani d 1 . .
H H14 0.2831 0.7054 0.4108 0.101 Uiso calc 1 . .
C C15 0.3945(3) 0.5713(3) 0.41729(17) 0.0667(9) Uani d 1 . .
H H15 0.3413 0.5429 0.4209 0.080 Uiso calc 1 A 1
C C16A 0.4984(5) 0.5124(4) 0.4184(3) 0.0617(13) Uani d 0.732(2) A 1
C C18A 0.6868(4) 0.4016(4) 0.42274(19) 0.0564(11) Uani d 0.732(2) A 1
C C19A 0.7834(5) 0.3170(5) 0.4247(3) 0.0620(14) Uani d 0.732(2) A 1
C C22 0.9707(4) 0.2131(4) 0.4249(2) 0.1080(16) Uani d 1 . .
H H22 1.0468 0.1841 0.4247 0.130 Uiso calc 1 A 1
C C13 0.4345(5) 0.7147(3) 0.40597(19) 0.0882(13) Uani d 1 . .
H H13 0.4136 0.7813 0.4017 0.106 Uiso calc 1 A 1
C C23B 1.015(2) 0.3365(15) 0.247(3) 0.079(6) Uani d 0.258(2) C 2
H H23B 1.0580 0.3752 0.2427 0.095 Uiso calc 0.258(2) C 2
S S4B 0.5462(16) 0.6642(10) 0.4063(10) 0.079(3) Uani d 0.268(2) A 2
C C17A 0.5776(5) 0.5547(4) 0.4142(2) 0.0569(12) Uani d 0.732(2) A 1
C C21 0.9053(4) 0.1603(4) 0.4268(2) 0.0929(13) Uani d 1 . .
H H21 0.9323 0.0933 0.4298 0.112 Uiso calc 1 A 1
C C15B 0.789(6) 0.214(3) 0.437(2) 0.077(7) Uani d 0.268(2) A 2
H H15B 0.7477 0.1794 0.4557 0.092 Uiso calc 0.268(2) A 2
C C58 0.8576(4) -0.0813(3) 0.2647(2) 0.0845(12) Uani d 1 . .
H H58 0.9245 -0.1240 0.2746 0.101 Uiso calc 1 . .
C C59 0.8085(3) 0.0102(3) 0.29224(19) 0.0691(9) Uani d 1 . .
H H59 0.8442 0.0261 0.3204 0.083 Uiso calc 1 B 1
C C60A 0.7141(5) 0.0749(4) 0.2802(3) 0.0571(12) Uani d 0.762(2) B 1
C C62A 0.5409(4) 0.1988(3) 0.25950(19) 0.0497(9) Uani d 0.762(2) B 1
C C63A 0.4475(5) 0.2876(5) 0.2572(3) 0.0567(15) Uani d 0.762(2) B 1
C C66 0.2837(3) 0.4077(3) 0.2283(2) 0.0814(11) Uani d 1 . .
H H66 0.2205 0.4444 0.2120 0.098 Uiso calc 1 B 1
C C57 0.8080(4) -0.1083(3) 0.2233(2) 0.0850(12) Uani d 1 . .
H H57 0.8385 -0.1685 0.2041 0.102 Uiso calc 1 B 1
C C61A 0.6613(4) 0.0494(3) 0.2385(2) 0.0508(10) Uani d 0.762(2) B 1
N N6A 0.5615(6) 0.1230(5) 0.2269(5) 0.0581(15) Uani d 0.762(2) B 1
C C64 0.4174(3) 0.3797(3) 0.28997(17) 0.0641(9) Uani d 1 . .
H H64 0.4550 0.3924 0.3183 0.077 Uiso calc 1 B 1
C C65 0.3219(3) 0.4439(3) 0.2703(2) 0.0741(10) Uani d 1 . .
H H65 0.2870 0.5070 0.2850 0.089 Uiso calc 1 . .
C C32 1.0097(4) 0.1900(3) 0.2561(2) 0.0804(11) Uani d 1 . .
H H32 1.0344 0.1230 0.2588 0.096 Uiso calc 1 . .
C C31 0.8983(3) 0.2468(3) 0.25926(17) 0.0661(9) Uani d 1 . .
H H31 0.8391 0.2254 0.2644 0.079 Uiso calc 1 C 1
C C30A 0.8921(5) 0.3482(5) 0.2528(3) 0.0539(14) Uani d 0.742(2) C 1
C C29A 0.7963(4) 0.4369(3) 0.25223(18) 0.0485(9) Uani d 0.742(2) C 1
N N3A 0.8005(5) 0.5210(4) 0.2483(4) 0.0544(14) Uani d 0.742(2) C 1
C C28A 0.6960(5) 0.5923(4) 0.2474(2) 0.0510(11) Uani d 0.742(2) C 1
S S6B 0.6767(13) 0.6948(8) 0.2453(6) 0.079(3) Uani d 0.258(2) C 2
C C24 0.5600(4) 0.7551(3) 0.24544(19) 0.0868(12) Uani d 1 . .
H H24 0.5420 0.8216 0.2430 0.104 Uiso calc 1 C 1
C C33 1.0797(4) 0.2387(4) 0.2489(2) 0.0893(13) Uani d 1 . .
H H33 1.1560 0.2074 0.2464 0.107 Uiso calc 1 C 1
C C27A 0.6100(4) 0.5561(4) 0.2514(3) 0.0560(12) Uani d 0.742(2) C 1
C C25 0.4786(4) 0.7166(3) 0.24937(19) 0.0807(11) Uani d 1 . .
H H25 0.4048 0.7565 0.2501 0.097 Uiso calc 1 . .
C C26 0.5090(3) 0.6162(3) 0.25226(17) 0.0711(10) Uani d 1 . .
H H26 0.4532 0.5910 0.2550 0.085 Uiso calc 1 C 1
C C2 0.2704(3) 0.7211(3) 0.08847(19) 0.0730(10) Uani d 1 . .
H H2 0.3225 0.7452 0.0683 0.088 Uiso calc 1 . .
C C1 0.2475(3) 0.7254(2) 0.15166(15) 0.0548(8) Uani d 1 . .
H H1 0.2847 0.7507 0.1741 0.066 Uiso calc 1 . .
C C6 0.1670(3) 0.6903(2) 0.17967(16) 0.0584(8) Uani d 1 . .
N N1 0.1366(2) 0.6898(2) 0.24238(14) 0.0638(7) Uani d 1 . .
C C7 0.0614(3) 0.6524(2) 0.25533(16) 0.0564(8) Uani d 1 . .
C C8 0.0149(3) 0.6386(2) 0.31627(14) 0.0562(8) Uani d 1 . .
C C11 -0.0285(3) 0.6346(3) 0.42696(16) 0.0688(10) Uani d 1 . .
H H11 -0.0341 0.6388 0.4687 0.083 Uiso calc 1 . .
C C3 0.2154(3) 0.6806(3) 0.05525(17) 0.0669(9) Uani d 1 . .
H H3 0.2328 0.6766 0.0134 0.080 Uiso calc 1 . .
C C5 0.1130(3) 0.6518(2) 0.14569(16) 0.0564(8) Uani d 1 . .
C C10 -0.0881(3) 0.5966(3) 0.39923(17) 0.0675(9) Uani d 1 . .
H H10 -0.1395 0.5722 0.4199 0.081 Uiso calc 1 . .
C C9 -0.0642(3) 0.5981(3) 0.33622(16) 0.0624(9) Uani d 1 . .
H H9 -0.0978 0.5745 0.3105 0.075 Uiso calc 1 . .
C C4 0.1368(3) 0.6472(3) 0.08388(16) 0.0633(9) Uani d 1 . .
H H4 0.0995 0.6216 0.0617 0.076 Uiso calc 1 . .
C C52A 0.8384(8) 1.0691(7) 0.0938(5) 0.069(2) Uani d 0.598(2) E 1
C C50A 0.5847(7) 1.2620(6) 0.0691(4) 0.0558(18) Uani d 0.598(2) E 1
C C49A 0.6051(6) 1.3211(5) 0.1095(3) 0.0559(15) Uani d 0.598(2) E 1
C C48 0.5419(3) 1.4044(3) 0.11774(19) 0.0760(10) Uani d 1 . .
H H48 0.5585 1.4407 0.1447 0.091 Uiso calc 1 E 1
C C47 0.4487(3) 1.4510(3) 0.0917(2) 0.0841(12) Uani d 1 . .
H H47 0.4058 1.5155 0.1008 0.101 Uiso calc 1 . .
C C46 0.4209(4) 1.4007(4) 0.0525(2) 0.0863(12) Uani d 1 . .
H H46 0.3597 1.4286 0.0328 0.104 Uiso calc 1 E 1
C C45A 0.4890(16) 1.3061(14) 0.0440(12) 0.088(5) Uani d 0.598(2) E 1
H H45A 0.4695 1.2684 0.0194 0.105 Uiso calc 0.598(2) E 1
C C53 0.9352(4) 1.0415(3) 0.1293(2) 0.0842(11) Uani d 1 . .
H H53 0.9463 1.0786 0.1580 0.101 Uiso calc 1 E 1
C C54 1.0028(4) 0.9494(4) 0.1093(3) 0.1130(18) Uani d 1 . .
H H54 1.0673 0.9156 0.1252 0.136 Uiso calc 1 . .
C C44 0.1913(4) 0.2782(4) 0.0813(2) 0.0885(12) Uani d 1 . .
H H44 0.2668 0.2448 0.0810 0.106 Uiso calc 1 F 1
C C41A 0.0068(6) 0.3920(5) 0.0814(3) 0.0545(15) Uani d 0.687(2) F 1
C C40A -0.0847(4) 0.4820(4) 0.0822(2) 0.0502(10) Uani d 0.687(2) F 1
C C39A -0.1814(5) 0.6399(5) 0.0831(4) 0.0533(14) Uani d 0.687(2) F 1
C C34A -0.202(2) 0.7473(16) 0.0825(13) 0.072(4) Uani d 0.687(2) F 1
H H34A -0.1450 0.7713 0.0812 0.087 Uiso calc 0.687(2) F 1
C C35 -0.3126(5) 0.8064(3) 0.08420(19) 0.0909(13) Uani d 1 . .
H H35 -0.3309 0.8729 0.0814 0.109 Uiso calc 1 F 1
C C42A 0.0124(11) 0.2958(7) 0.0837(10) 0.067(3) Uani d 0.687(2) F 1
H H42A -0.0488 0.2777 0.0856 0.081 Uiso calc 0.687(2) F 1
C C43 0.1190(4) 0.2319(3) 0.0827(2) 0.0919(13) Uani d 1 . .
H H43 0.1392 0.1651 0.0831 0.110 Uiso calc 1 F 1
C C38A -0.2703(5) 0.6075(5) 0.0874(3) 0.0586(13) Uani d 0.687(2) F 1
C C36 -0.3955(4) 0.7703(3) 0.08974(19) 0.0878(13) Uani d 1 . .
H H36 -0.4691 0.8117 0.0927 0.105 Uiso calc 1 . .
C C37 -0.3680(4) 0.6706(3) 0.09093(17) 0.0837(12) Uani d 1 . .
H H37 -0.4262 0.6480 0.0946 0.100 Uiso calc 1 F 1
S S9A 0.72798(19) 1.25409(17) 0.13664(11) 0.0609(5) Uani d 0.598(2) E 1
N N5A 0.6640(6) 1.1679(6) 0.0604(5) 0.0606(17) Uani d 0.598(2) E 1
C C51A 0.7438(6) 1.1544(5) 0.0921(3) 0.0576(14) Uani d 0.598(2) E 1
C C70 0.6808(4) 0.9657(3) 0.45428(18) 0.0687(9) Uani d 1 . .
H H70 0.7113 0.9825 0.4846 0.082 Uiso calc 1 G 1
C C67B 0.2375(17) 1.2665(13) 0.3810(13) 0.086(6) Uani d 0.503(2) H 2
H H67B 0.2118 1.2359 0.3549 0.103 Uiso calc 0.503(2) H 2
S S16B 0.1370(11) 0.8940(9) 0.3314(5) 0.0791(15) Uani d 0.506(2) I 2
S S14B 0.5848(6) 0.9139(4) 0.3692(4) 0.0743(11) Uani d 0.503(2) H 2
S S14A 0.2420(4) 1.2596(3) 0.3749(3) 0.0733(11) Uani d 0.497(2) H 1
C C76 0.2114(3) 1.4030(3) 0.4383(2) 0.0766(10) Uani d 1 . .
H H76 0.1737 1.4663 0.4523 0.092 Uiso calc 1 . .
C C69 0.7382(4) 0.8729(3) 0.4304(3) 0.0946(14) Uani d 1 . .
H H69 0.8034 0.8326 0.4435 0.114 Uiso calc 1 . .
C C75 0.3046(3) 1.3447(3) 0.45978(17) 0.0707(10) Uani d 1 . .
H H75 0.3404 1.3595 0.4884 0.085 Uiso calc 1 H 1
C C77 0.1752(4) 1.3644(4) 0.3953(2) 0.0890(13) Uani d 1 . .
H H77 0.1120 1.4009 0.3791 0.107 Uiso calc 1 H 1
S S16A 0.2924(9) 0.9561(8) 0.1048(5) 0.0692(12) Uani d 0.494(2) I 1
C C78A 0.128(4) 0.905(3) 0.333(2) 0.069(5) Uani d 0.494(2) I 1
H H78A 0.0830 0.8861 0.3119 0.082 Uiso calc 0.494(2) I 1
C C87 0.4223(3) 1.0464(3) 0.07246(17) 0.0712(10) Uani d 1 . .
H H87 0.4635 1.0726 0.0442 0.085 Uiso calc 1 . .
C C88 0.3595(3) 0.9996(3) 0.05519(18) 0.0755(10) Uani d 1 . .
H H88 0.3566 0.9935 0.0145 0.091 Uiso calc 1 I 1
C C80 0.1762(4) 0.9481(3) 0.42691(19) 0.0804(11) Uani d 1 . .
H H80 0.1707 0.9542 0.4685 0.096 Uiso calc 1 . .
C C79 0.1197(4) 0.9024(3) 0.4024(2) 0.0826(11) Uani d 1 . .
H H79 0.0785 0.8709 0.4262 0.099 Uiso calc 1 I 1
C C81 0.2421(4) 0.9849(3) 0.3866(2) 0.0868(12) Uani d 1 . .
H H81 0.2786 1.0161 0.4053 0.104 Uiso calc 1 I 1
C C86 0.4222(4) 1.0531(3) 0.1327(2) 0.0818(11) Uani d 1 . .
H H86 0.4604 1.0817 0.1520 0.098 Uiso calc 1 I 1
C C83A 0.2067(10) 0.9394(9) 0.3050(5) 0.060(2) Uani d 0.494(2) I 1
C C82A 0.2614(7) 0.9848(6) 0.3342(4) 0.0612(19) Uani d 0.494(2) I 1
C C72A 0.5426(7) 1.0072(6) 0.4010(4) 0.0552(18) Uani d 0.497(2) H 1
C C68 0.6951(4) 0.8437(3) 0.3872(2) 0.0948(14) Uani d 1 . .
H H68 0.7248 0.7830 0.3688 0.114 Uiso calc 1 H 1
C C71B 0.3651(7) 1.2603(6) 0.4463(4) 0.0511(17) Uani d 0.503(2) H 2
C C71A 0.6008(8) 1.0254(6) 0.4422(4) 0.0613(19) Uani d 0.497(2) H 1
C C72B 0.3351(7) 1.2122(6) 0.4032(4) 0.0526(18) Uani d 0.503(2) H 2
C C74B 0.5805(8) 1.0026(7) 0.4214(4) 0.055(2) Uani d 0.503(2) H 2
C C74A 0.3377(8) 1.2461(7) 0.4246(4) 0.057(2) Uani d 0.497(2) H 1
C C67A 0.601(2) 0.9173(14) 0.3749(13) 0.070(4) Uani d 0.497(2) H 1
H H67A 0.5712 0.9039 0.3430 0.084 Uiso calc 0.497(2) H 1
C C78B 0.291(3) 0.968(3) 0.1047(19) 0.072(5) Uani d 0.506(2) I 2
H H78B 0.2417 0.9402 0.0967 0.086 Uiso calc 0.506(2) I 2
C C73B 0.4892(6) 1.0919(5) 0.4236(3) 0.0477(13) Uani d 0.503(2) H 2
C C73A 0.4269(7) 1.1562(6) 0.4243(3) 0.0571(15) Uani d 0.497(2) H 1
C C85B 0.2265(9) 0.9584(8) 0.3225(5) 0.060(2) Uani d 0.506(2) I 2
S S9B 0.7696(3) 1.2098(3) 0.13805(17) 0.0694(9) Uani d 0.402(2) E 2
S S10B 0.4940(5) 1.2937(5) 0.0365(4) 0.0764(14) Uani d 0.402(2) E 2
C C50B 0.8110(10) 1.0634(9) 0.0695(5) 0.062(3) Uani d 0.402(2) E 2
C C49B 0.8568(11) 1.0927(9) 0.1124(7) 0.069(3) Uani d 0.402(2) E 2
C C52B 0.5859(11) 1.2959(10) 0.0862(6) 0.060(3) Uani d 0.402(2) E 2
C C55 0.9711(5) 0.9100(4) 0.0655(3) 0.1219(19) Uani d 1 . .
H H55 1.0126 0.8483 0.0498 0.146 Uiso calc 1 E 1
S S8B -0.1910(13) 0.7359(11) 0.0795(8) 0.085(3) Uani d 0.313(2) F 2
S S7B -0.1805(4) 0.4464(4) 0.0842(3) 0.0668(13) Uani d 0.313(2) F 2
C C37B 0.001(3) 0.276(2) 0.082(2) 0.066(4) Uani d 0.313(2) F 2
H H37B -0.0441 0.2404 0.0830 0.080 Uiso calc 0.313(2) F 2
N N4A -0.0764(6) 0.5662(5) 0.0804(5) 0.0561(15) Uani d 0.687(2) F 1
C C41B -0.2326(17) 0.6402(15) 0.0843(9) 0.069(4) Uani d 0.313(2) F 2
C C34B 0.1340(19) 0.3749(13) 0.077(2) 0.076(6) Uani d 0.313(2) F 2
H H34B 0.1795 0.4110 0.0692 0.092 Uiso calc 0.313(2) F 2
N N4B -0.0411(14) 0.5336(13) 0.0819(11) 0.062(3) Uani d 0.313(2) F 2
C C38B -0.0362(12) 0.3690(12) 0.0813(7) 0.062(3) Uani d 0.313(2) F 2
C C40B -0.1441(11) 0.5484(10) 0.0835(5) 0.057(2) Uani d 0.313(2) F 2
S S13A 0.5255(3) 1.1440(2) 0.47092(15) 0.0615(7) Uani d 0.497(2) H 1
S S13B 0.4850(2) 1.1839(2) 0.47136(14) 0.0543(6) Uani d 0.503(2) H 2
N N7B 0.4066(9) 1.1135(8) 0.3919(7) 0.053(2) Uani d 0.503(2) H 2
N N7A 0.4449(9) 1.0861(9) 0.3912(8) 0.062(2) Uani d 0.497(2) H 1
S S15A 0.3438(2) 1.0288(2) 0.28136(13) 0.0607(6) Uani d 0.494(2) I 1
S S15B 0.3678(2) 1.03475(19) 0.25317(12) 0.0564(6) Uani d 0.506(2) I 2
C C85A 0.3377(11) 0.9979(10) 0.1632(5) 0.060(3) Uani d 0.494(2) I 1
C C84B 0.2712(6) 0.9763(5) 0.2635(4) 0.0579(16) Uani d 0.506(2) I 2
C C84A 0.2983(7) 0.9826(5) 0.2241(5) 0.0587(16) Uani d 0.494(2) I 1
N N8A 0.2330(10) 0.9385(9) 0.2411(4) 0.066(2) Uani d 0.494(2) I 1
N N8B 0.2453(10) 0.9516(8) 0.2146(4) 0.061(2) Uani d 0.506(2) I 2
C C82B 0.3738(7) 1.0278(6) 0.1748(4) 0.0558(17) Uani d 0.506(2) I 2
C C83B 0.3036(11) 0.9811(11) 0.1625(5) 0.059(2) Uani d 0.506(2) I 2
C C39B 0.0240(11) 0.4296(10) 0.0814(7) 0.052(3) Uani d 0.313(2) F 2
S S11B 0.5966(5) 0.2236(5) 0.3057(3) 0.0521(13) Uani d 0.238(2) B 2
C C62B 0.6045(13) 0.1312(11) 0.2555(6) 0.048(2) Uani d 0.238(2) B 2
C C56B 0.347(3) 0.3101(17) 0.218(2) 0.079(7) Uani d 0.238(2) B 2
H H56B 0.3181 0.2764 0.1962 0.095 Uiso calc 0.238(2) B 2
N N6B 0.526(2) 0.1509(19) 0.2250(15) 0.061(4) Uani d 0.238(2) B 2
C C63B 0.7052(15) 0.0428(15) 0.2604(10) 0.063(4) Uani d 0.238(2) B 2
S S12B 0.6978(12) -0.0464(9) 0.2031(7) 0.071(2) Uani d 0.238(2) B 2
C C60B 0.4768(13) 0.2954(11) 0.2777(8) 0.052(3) Uani d 0.238(2) B 2
C C61B 0.4471(17) 0.2565(14) 0.2365(9) 0.056(3) Uani d 0.238(2) B 2
C C56A 0.7089(13) -0.0392(10) 0.2122(8) 0.073(3) Uani d 0.762(2) B 1
H H57A 0.6722 -0.0547 0.1844 0.087 Uiso calc 0.762(2) B 1
S S5B 0.7046(4) 0.3946(4) 0.2596(3) 0.0570(12) Uani d 0.258(2) C 2
S S3B 0.5935(6) 0.3602(6) 0.4249(5) 0.0598(16) Uani d 0.268(2) A 2
S S1B -0.0011(14) 0.6083(13) 0.2127(5) 0.067(3) Uani d 0.134(3) D 2
C C51B 0.6809(9) 1.2080(8) 0.0880(4) 0.0587(19) Uani d 0.402(2) E 2
N N5B 0.7075(10) 1.1327(10) 0.0560(7) 0.067(3) Uani d 0.402(2) E 2
C C20A 0.7954(19) 0.2138(11) 0.4241(8) 0.070(3) Uani d 0.732(2) A 1
H H20A 0.7397 0.1899 0.4222 0.084 Uiso calc 0.732(2) A 1
C C17B 0.7920(12) 0.3619(11) 0.4235(9) 0.062(3) Uani d 0.268(2) A 2
C C19B 0.5158(11) 0.5539(11) 0.4158(8) 0.065(3) Uani d 0.268(2) A 2
N N2A 0.6862(5) 0.4879(5) 0.4178(5) 0.0608(14) Uani d 0.732(2) A 1
C C12A 0.553(2) 0.6508(14) 0.4074(12) 0.073(4) Uani d 0.732(2) A 1
H H12A 0.6079 0.6768 0.4037 0.088 Uiso calc 0.732(2) A 1
C C18B 0.6145(10) 0.4717(8) 0.4211(5) 0.056(2) Uani d 0.268(2) A 2
C C12B 0.9093(17) 0.3099(14) 0.4138(18) 0.072(5) Uani d 0.268(2) A 2
H H12B 0.9515 0.3461 0.3975 0.087 Uiso calc 0.268(2) A 2
C C16B 0.7345(13) 0.2955(11) 0.4255(6) 0.057(3) Uani d 0.268(2) A 2
N N2B 0.7220(13) 0.4608(14) 0.4174(17) 0.069(4) Uani d 0.268(2) A 2
C C29B 0.7326(10) 0.5023(9) 0.2514(6) 0.053(2) Uani d 0.258(2) C 2
C C27B 0.8504(12) 0.3254(12) 0.2541(7) 0.050(3) Uani d 0.258(2) C 2
C C28B 0.9049(13) 0.3894(12) 0.2492(9) 0.054(3) Uani d 0.258(2) C 2
N N3B 0.8393(12) 0.4924(15) 0.2450(14) 0.056(4) Uani d 0.258(2) C 2
C C30B 0.6409(15) 0.5892(12) 0.2509(8) 0.057(3) Uani d 0.258(2) C 2
C C23A 0.6719(16) 0.6924(11) 0.2451(7) 0.075(4) Uani d 0.742(2) C 1
H H23A 0.7280 0.7171 0.2434 0.090 Uiso calc 0.742(2) C 1

loop_
_atom_site_aniso_label
_atom_site_aniso_U_11
_atom_site_aniso_U_22
_atom_site_aniso_U_33
_atom_site_aniso_U_12
_atom_site_aniso_U_13
_atom_site_aniso_U_23
S3A 0.0602(15) 0.0611(16) 0.0643(9) -0.0313(11) -0.0097(13) -0.0015(12)
S11A 0.0542(11) 0.0577(12) 0.0580(7) -0.0243(8) -0.0161(9) -0.0020(8)
S5A 0.0495(10) 0.0580(12) 0.0667(8) -0.0271(8) -0.0142(8) 0.0017(9)
S1A 0.0538(9) 0.0592(9) 0.0517(6) -0.0288(6) -0.0127(6) 0.0020(7)
S4A 0.0696(11) 0.1038(14) 0.122(3) -0.0387(11) -0.0264(14) 0.0041(16)
S12A 0.0577(9) 0.0766(10) 0.0729(12) -0.0253(8) -0.0221(8) 0.0025(9)
S6A 0.0510(8) 0.0772(11) 0.0904(12) -0.0289(8) -0.0152(9) 0.0060(11)
S2 0.0829(7) 0.0806(7) 0.0667(5) -0.0404(5) -0.0237(5) -0.0036(5)
C45B 0.072(9) 0.063(8) 0.108(13) -0.033(6) 0.013(7) -0.010(8)
S10A 0.103(3) 0.0707(19) 0.123(3) -0.0208(17) -0.012(2) -0.0115(17)
S8A 0.0547(10) 0.0739(12) 0.0772(14) -0.0196(9) -0.0132(9) -0.0022(12)
S7A 0.0545(13) 0.0680(15) 0.0693(10) -0.0294(10) -0.0151(11) -0.0013(11)
C14 0.084(3) 0.074(3) 0.088(3) -0.015(2) -0.027(2) -0.002(2)
C15 0.068(2) 0.061(2) 0.072(2) -0.0234(18) -0.0130(18) -0.0006(18)
C16A 0.079(3) 0.060(3) 0.056(3) -0.034(3) -0.014(3) -0.002(3)
C18A 0.064(3) 0.068(3) 0.047(2) -0.035(2) -0.008(2) -0.001(2)
C19A 0.060(3) 0.081(4) 0.054(3) -0.033(3) -0.012(3) 0.001(3)
C22 0.069(3) 0.133(4) 0.109(4) -0.025(3) -0.010(3) 0.012(3)
C13 0.124(4) 0.067(3) 0.078(3) -0.034(3) -0.031(3) 0.002(2)
C23B 0.058(7) 0.078(7) 0.109(15) -0.039(6) -0.002(11) -0.010(12)
S4B 0.105(5) 0.056(3) 0.079(6) -0.033(3) -0.014(5) 0.000(3)
C17A 0.083(3) 0.057(3) 0.043(2) -0.037(3) -0.011(3) -0.003(2)
C21 0.084(3) 0.088(3) 0.090(3) -0.016(2) -0.004(2) 0.010(2)
C15B 0.073(7) 0.082(9) 0.061(17) -0.020(7) 0.001(12) 0.029(11)
C58 0.072(3) 0.064(2) 0.111(3) -0.015(2) -0.020(2) 0.012(2)
C59 0.067(2) 0.053(2) 0.087(3) -0.0207(18) -0.0137(19) 0.0028(18)
C60A 0.063(3) 0.050(3) 0.066(3) -0.028(2) -0.013(2) -0.001(2)
C62A 0.048(2) 0.055(3) 0.053(2) -0.025(2) -0.0106(18) 0.0052(19)
C63A 0.041(3) 0.074(4) 0.059(5) -0.025(3) -0.012(3) 0.012(3)
C66 0.056(2) 0.090(3) 0.096(3) -0.022(2) -0.024(2) 0.022(2)
C57 0.087(3) 0.062(2) 0.099(3) -0.025(2) 0.000(2) -0.005(2)
C61A 0.053(3) 0.043(2) 0.059(3) -0.024(2) 0.001(2) -0.003(2)
N6A 0.054(4) 0.072(4) 0.058(3) -0.034(3) -0.011(3) 0.000(3)
C64 0.0477(18) 0.074(2) 0.070(2) -0.0216(17) -0.0088(16) 0.0011(18)
C65 0.058(2) 0.064(2) 0.093(3) -0.0146(18) -0.0064(19) -0.003(2)
C32 0.077(3) 0.064(2) 0.096(3) -0.015(2) -0.027(2) 0.009(2)
C31 0.054(2) 0.069(2) 0.076(2) -0.0202(18) -0.0181(17) 0.0120(19)
C30A 0.048(3) 0.067(3) 0.054(3) -0.026(3) -0.018(3) -0.003(3)
C29A 0.048(2) 0.060(3) 0.046(2) -0.028(2) -0.0129(18) 0.0030(19)
N3A 0.051(3) 0.068(4) 0.051(3) -0.029(3) -0.010(3) -0.001(3)
C28A 0.066(3) 0.052(3) 0.042(2) -0.027(2) -0.014(3) -0.0024(19)
S6B 0.094(4) 0.048(3) 0.092(7) -0.022(3) -0.008(5) -0.017(4)
C24 0.119(4) 0.064(2) 0.076(3) -0.024(2) -0.031(3) -0.002(2)
C33 0.056(2) 0.107(3) 0.093(3) -0.013(2) -0.019(2) -0.001(3)
C27A 0.059(3) 0.064(3) 0.051(3) -0.028(2) -0.011(2) -0.002(2)
C25 0.074(2) 0.073(3) 0.080(3) -0.003(2) -0.025(2) -0.005(2)
C26 0.070(2) 0.071(2) 0.069(2) -0.0184(19) -0.0176(19) -0.0066(19)
C2 0.069(2) 0.066(2) 0.090(3) -0.035(2) -0.004(2) -0.001(2)
C1 0.0516(18) 0.0537(19) 0.071(2) -0.0318(16) -0.0126(15) -0.0037(15)
C6 0.0567(19) 0.0516(19) 0.0654(19) -0.0175(16) -0.0110(15) 0.0009(15)
N1 0.0649(18) 0.0581(18) 0.0737(18) -0.0239(15) -0.0207(14) -0.0037(14)
C7 0.0534(18) 0.0436(18) 0.074(2) -0.0145(15) -0.0206(16) -0.0014(15)
C8 0.0582(19) 0.0456(18) 0.0561(17) -0.0067(15) -0.0136(15) -0.0006(14)
C11 0.079(2) 0.071(2) 0.0546(19) -0.022(2) -0.0157(18) -0.0022(17)
C3 0.074(2) 0.066(2) 0.061(2) -0.0261(19) -0.0076(17) 0.0007(17)
C5 0.0540(19) 0.0462(18) 0.071(2) -0.0179(15) -0.0157(16) 0.0032(15)
C10 0.062(2) 0.068(2) 0.070(2) -0.0235(19) -0.0053(17) -0.0012(18)
C9 0.059(2) 0.060(2) 0.068(2) -0.0176(17) -0.0184(16) -0.0081(17)
C4 0.065(2) 0.063(2) 0.068(2) -0.0274(18) -0.0161(17) 0.0024(17)
C52A 0.058(5) 0.061(4) 0.085(9) -0.023(4) -0.005(4) 0.011(4)
C50A 0.047(3) 0.082(5) 0.045(4) -0.031(3) -0.007(3) 0.003(3)
C49A 0.057(4) 0.069(4) 0.052(4) -0.034(3) -0.011(3) 0.003(3)
C48 0.065(2) 0.089(3) 0.079(3) -0.034(2) -0.016(2) 0.010(2)
C47 0.068(3) 0.073(3) 0.102(3) -0.018(2) -0.008(2) 0.009(2)
C46 0.062(2) 0.112(3) 0.082(3) -0.026(2) -0.020(2) 0.015(2)
C45A 0.083(8) 0.115(8) 0.067(8) -0.029(6) -0.028(6) -0.013(7)
C53 0.083(3) 0.080(3) 0.097(3) -0.038(2) -0.021(2) 0.018(2)
C54 0.060(3) 0.106(4) 0.164(5) -0.025(3) -0.023(3) 0.058(4)
C44 0.066(2) 0.097(3) 0.086(3) -0.011(2) -0.009(2) -0.001(2)
C41A 0.055(3) 0.060(4) 0.053(3) -0.026(3) -0.009(3) -0.003(4)
C40A 0.051(3) 0.059(3) 0.044(2) -0.022(3) -0.011(2) 0.001(2)
C39A 0.070(4) 0.052(3) 0.043(3) -0.024(3) -0.018(4) 0.001(2)
C34A 0.103(7) 0.039(5) 0.079(8) -0.029(5) -0.016(7) -0.009(5)
C35 0.120(4) 0.068(3) 0.073(3) -0.012(3) -0.035(3) -0.003(2)
C42A 0.063(4) 0.048(5) 0.086(5) -0.018(4) -0.009(4) 0.004(6)
C43 0.104(3) 0.059(2) 0.095(3) -0.011(2) -0.009(3) 0.001(2)
C38A 0.059(3) 0.068(3) 0.053(3) -0.023(3) -0.016(3) -0.003(3)
C36 0.077(3) 0.083(3) 0.078(3) 0.008(2) -0.028(2) -0.010(2)
C37 0.090(3) 0.087(3) 0.063(2) -0.013(2) -0.023(2) -0.010(2)
S9A 0.0578(13) 0.0644(14) 0.0680(10) -0.0269(10) -0.0202(10) 0.0020(11)
N5A 0.064(5) 0.066(5) 0.059(4) -0.030(3) -0.013(4) -0.005(4)
C51A 0.060(3) 0.062(4) 0.057(3) -0.031(3) -0.006(3) 0.013(3)
C70 0.082(3) 0.057(2) 0.072(2) -0.028(2) -0.021(2) 0.0058(18)
C67B 0.079(10) 0.109(9) 0.073(10) -0.028(7) -0.035(8) -0.009(8)
S16B 0.080(4) 0.075(3) 0.095(2) -0.043(3) -0.018(2) 0.005(2)
S14B 0.095(2) 0.0579(16) 0.074(2) -0.0324(15) -0.0114(17) -0.0072(14)
S14A 0.062(2) 0.0821(19) 0.083(3) -0.0321(16) -0.0205(17) 0.0091(18)
C76 0.064(2) 0.065(2) 0.089(3) -0.0169(19) 0.002(2) 0.008(2)
C69 0.066(3) 0.077(3) 0.132(4) -0.017(2) -0.019(3) 0.022(3)
C75 0.064(2) 0.086(3) 0.062(2) -0.029(2) -0.0048(17) 0.0056(19)
C77 0.061(2) 0.106(3) 0.097(3) -0.027(2) -0.019(2) 0.031(3)
S16A 0.065(3) 0.073(2) 0.0736(19) -0.023(2) -0.0235(19) -0.0073(19)
C78A 0.051(8) 0.061(11) 0.104(7) -0.030(7) -0.014(7) -0.005(8)
C87 0.071(2) 0.069(2) 0.069(2) -0.022(2) -0.0057(19) -0.0020(18)
C88 0.073(2) 0.081(3) 0.068(2) -0.016(2) -0.0221(19) -0.009(2)
C80 0.094(3) 0.083(3) 0.072(2) -0.041(2) -0.014(2) 0.009(2)
C79 0.077(3) 0.071(3) 0.106(3) -0.038(2) -0.010(2) 0.014(2)
C81 0.081(3) 0.080(3) 0.107(3) -0.039(2) -0.015(3) 0.019(3)
C86 0.081(3) 0.071(3) 0.081(3) -0.005(2) -0.025(2) -0.018(2)
C83A 0.043(5) 0.050(5) 0.092(5) -0.018(3) -0.023(4) 0.006(5)
C82A 0.052(5) 0.054(5) 0.085(4) -0.023(3) -0.025(4) 0.005(4)
C72A 0.064(5) 0.059(4) 0.054(5) -0.039(3) -0.003(3) 0.002(3)
C68 0.107(4) 0.061(3) 0.101(3) -0.027(2) 0.022(3) -0.013(2)
C71B 0.057(4) 0.060(4) 0.045(5) -0.030(3) -0.013(3) 0.002(3)
C71A 0.076(5) 0.065(5) 0.057(5) -0.040(4) -0.014(4) -0.001(3)
C72B 0.056(4) 0.069(5) 0.046(5) -0.036(3) -0.014(3) 0.010(3)
C74B 0.058(5) 0.056(4) 0.057(7) -0.026(4) -0.008(4) -0.001(4)
C74A 0.055(5) 0.071(5) 0.047(7) -0.027(4) -0.007(4) 0.010(4)
C67A 0.096(8) 0.082(7) 0.050(7) -0.053(5) -0.011(6) -0.007(5)
C78B 0.069(11) 0.079(13) 0.076(7) -0.027(9) -0.032(8) -0.012(9)
C73B 0.059(4) 0.044(3) 0.048(3) -0.027(3) -0.010(3) 0.005(3)
C73A 0.059(4) 0.070(4) 0.051(4) -0.035(3) -0.008(3) 0.010(3)
C85B 0.047(6) 0.056(7) 0.082(5) -0.022(4) -0.024(4) 0.017(5)
S9B 0.066(2) 0.081(2) 0.0723(16) -0.0358(18) -0.0197(16) 0.0007(19)
S10B 0.059(2) 0.098(3) 0.073(3) -0.026(2) -0.0177(19) -0.003(2)
C50B 0.061(6) 0.059(5) 0.066(7) -0.026(4) 0.001(4) 0.005(5)
C49B 0.057(5) 0.083(7) 0.078(8) -0.038(5) -0.011(5) 0.011(5)
C52B 0.048(5) 0.080(7) 0.057(10) -0.031(5) -0.009(5) 0.014(5)
C55 0.085(3) 0.074(3) 0.182(6) -0.015(3) 0.015(3) 0.011(3)
S8B 0.097(4) 0.072(6) 0.083(5) -0.018(4) -0.031(4) 0.007(4)
S7B 0.064(3) 0.075(4) 0.074(2) -0.039(2) -0.014(3) -0.003(3)
C37B 0.086(7) 0.058(7) 0.075(9) -0.052(6) -0.006(8) -0.008(9)
N4A 0.054(4) 0.060(4) 0.058(3) -0.024(3) -0.011(3) 0.001(4)
C41B 0.082(7) 0.063(5) 0.051(7) -0.009(6) -0.025(10) -0.005(7)
C34B 0.060(7) 0.084(7) 0.089(12) -0.033(6) 0.002(9) -0.022(10)
N4B 0.066(7) 0.068(7) 0.057(6) -0.030(5) -0.012(8) -0.001(8)
C38B 0.069(6) 0.074(6) 0.056(6) -0.040(5) -0.013(6) 0.001(6)
C40B 0.065(5) 0.071(6) 0.042(5) -0.032(5) -0.012(5) 0.003(5)
S13A 0.071(2) 0.0656(19) 0.0581(11) -0.0339(14) -0.0170(14) -0.0034(14)
S13B 0.0603(16) 0.0517(16) 0.0571(11) -0.0236(12) -0.0176(12) -0.0015(12)
N7B 0.058(6) 0.064(5) 0.054(4) -0.038(4) -0.013(5) 0.000(4)
N7A 0.058(6) 0.080(6) 0.056(4) -0.034(4) -0.010(5) 0.001(5)
S15A 0.0642(14) 0.0635(13) 0.0650(15) -0.0324(11) -0.0179(13) 0.0007(13)
S15B 0.0566(13) 0.0558(11) 0.0617(14) -0.0232(9) -0.0156(12) -0.0011(12)
C85A 0.061(9) 0.047(7) 0.061(4) 0.000(4) -0.024(4) -0.009(4)
C84B 0.050(4) 0.049(4) 0.078(4) -0.016(3) -0.024(4) 0.001(4)
C84A 0.058(4) 0.036(4) 0.078(4) -0.006(3) -0.026(4) -0.005(4)
N8A 0.065(5) 0.061(5) 0.077(5) -0.023(4) -0.028(5) 0.002(5)
N8B 0.063(4) 0.048(4) 0.076(5) -0.017(3) -0.028(5) -0.004(5)
C82B 0.050(4) 0.048(4) 0.067(4) -0.007(3) -0.023(3) -0.012(3)
C83B 0.055(7) 0.045(5) 0.073(4) -0.003(4) -0.027(4) -0.008(3)
C39B 0.060(5) 0.062(6) 0.048(6) -0.038(4) -0.008(5) 0.002(7)
S11B 0.053(3) 0.055(4) 0.055(2) -0.025(2) -0.015(3) -0.002(2)
C62B 0.059(6) 0.051(6) 0.045(6) -0.036(5) -0.004(5) 0.009(5)
C56B 0.077(12) 0.090(9) 0.079(14) -0.029(8) -0.032(10) -0.026(10)
N6B 0.064(11) 0.074(9) 0.056(8) -0.037(6) -0.008(8) -0.004(8)
C63B 0.065(8) 0.050(7) 0.074(12) -0.027(6) 0.001(7) 0.002(6)
S12B 0.084(4) 0.058(3) 0.075(4) -0.032(3) -0.006(3) -0.013(3)
C60B 0.039(7) 0.066(6) 0.056(9) -0.025(5) -0.009(6) 0.009(6)
C61B 0.052(7) 0.078(8) 0.052(9) -0.039(6) -0.008(6) 0.011(6)
C56A 0.085(5) 0.072(5) 0.073(6) -0.036(4) -0.022(4) -0.012(4)
S5B 0.049(3) 0.058(3) 0.071(2) -0.025(2) -0.015(2) 0.001(2)
S3B 0.058(4) 0.062(4) 0.068(3) -0.031(3) -0.012(4) 0.000(3)
S1B 0.051(6) 0.047(5) 0.112(7) -0.022(4) -0.029(6) 0.006(8)
C51B 0.057(5) 0.080(5) 0.045(4) -0.035(4) -0.005(4) 0.008(4)
N5B 0.065(7) 0.085(7) 0.051(5) -0.027(4) -0.010(5) -0.003(5)
C20A 0.060(4) 0.078(4) 0.059(7) -0.011(3) -0.006(5) 0.003(4)
C17B 0.055(5) 0.083(7) 0.063(7) -0.043(5) -0.006(6) -0.007(9)
C19B 0.073(6) 0.064(6) 0.056(8) -0.022(6) -0.010(8) -0.004(8)
N2A 0.063(3) 0.075(4) 0.055(3) -0.036(3) -0.009(4) -0.007(3)
C12A 0.097(6) 0.073(6) 0.068(7) -0.045(6) -0.031(6) 0.005(7)
C18B 0.062(5) 0.069(6) 0.048(6) -0.033(5) -0.011(5) -0.009(6)
C12B 0.055(7) 0.109(8) 0.056(9) -0.044(6) 0.019(8) -0.017(10)
C16B 0.064(6) 0.068(6) 0.052(7) -0.038(5) -0.010(6) 0.005(6)
N2B 0.064(7) 0.075(7) 0.076(9) -0.035(6) -0.003(10) -0.011(9)
C29B 0.051(5) 0.062(5) 0.050(6) -0.025(5) -0.010(5) -0.001(6)
C27B 0.049(6) 0.067(6) 0.045(6) -0.027(5) -0.021(6) -0.002(6)
C28B 0.056(6) 0.061(6) 0.055(7) -0.028(5) -0.019(6) -0.013(8)
N3B 0.052(7) 0.066(7) 0.058(7) -0.029(5) -0.006(9) -0.008(9)
C30B 0.060(7) 0.058(6) 0.058(8) -0.025(5) -0.017(9) 0.004(7)
C23A 0.097(6) 0.076(6) 0.067(7) -0.042(5) -0.036(6) 0.027(6)

loop_
_atom_type_symbol
_atom_type_description
_atom_type_scat_dispersion_real
_atom_type_scat_dispersion_imag
_atom_type_scat_source
C C 0.0181 0.0091 'International Tables Vol C Tables 4.2.6.8 and 6.1.1.4'
H H 0.0000 0.0000 'International Tables Vol C Tables 4.2.6.8 and 6.1.1.4'
O O 0.0492 0.0322 'International Tables Vol C Tables 4.2.6.8 and 6.1.1.4'
S S 0.3331 0.5567 'International Tables Vol C Tables 4.2.6.8 and 6.1.1.4'
N N 0.0311 0.0180 'International Tables Vol C Tables 4.2.6.8 and 6.1.1.4'

loop_
_geom_angle_atom_site_label_1
_geom_angle_atom_site_label_2
_geom_angle_atom_site_label_3
_geom_angle
C16A S3A C18A 89.0(3)
C60A S11A C62A 89.5(3)
C27A S5A C29A 89.0(3)
C5 S1A C7 89.10(18)
C22 S4A C19A 90.7(3)
C66 S12A C63A 90.8(3)
C33 S6A C30A 91.3(3)
C11 S2 C8 91.97(17)
C50B C45B C55 131.4(18)
C55 S10A C52A 92.0(5)
C44 S8A C41A 90.9(3)
C38A S7A C40A 89.4(3)
C15 C14 C13 118.5(4)
C16A C15 C14 126.5(4)
C14 C15 C19B 97.6(6)
C15 C16A C17A 116.9(5)
C15 C16A S3A 132.5(4)
C17A C16A S3A 110.7(4)
N2A C18A C19A 124.8(6)
N2A C18A S3A 116.0(5)
C19A C18A S3A 119.2(4)
C18A C19A C20A 129.3(10)
C18A C19A S4A 119.1(5)
C20A C19A S4A 111.5(10)
C21 C22 C12B 109.3(12)
C21 C22 S4A 116.4(4)
S4B C13 C14 122.5(7)
C14 C13 C12A 116.6(8)
C28B C23B C33 135(2)
C13 S4B C19B 88.2(10)
C12A C17A C16A 122.6(12)
C12A C17A N2A 123.6(12)
C16A C17A N2A 113.8(5)
C22 C21 C20A 114.6(8)
C22 C21 C15B 115.2(17)
C16B C15B C21 133(4)
C57 C58 C59 120.6(4)
C60A C59 C58 123.2(4)
C58 C59 C63B 95.5(9)
C59 C60A C61A 117.7(5)
C59 C60A S11A 132.3(4)
C61A C60A S11A 110.0(4)
N6A C62A C63A 124.2(5)
N6A C62A S11A 115.8(4)
C63A C62A S11A 120.0(4)
C62A C63A C64 129.5(5)
C62A C63A S12A 118.8(5)
C64 C63A S12A 111.7(4)
C65 C66 C56B 109.9(12)
C65 C66 S12A 115.6(3)
C58 C57 C56A 114.6(6)
C58 C57 S12B 125.5(6)
C56A C61A C60A 118.9(7)
C56A C61A N6A 126.5(7)
C60A C61A N6A 114.6(5)
C62A N6A C61A 110.0(6)
C60B C64 C65 134.3(8)
C65 C64 C63A 106.9(4)
C66 C65 C64 115.0(4)
C33 C32 C31 115.4(4)
C27B C31 C32 135.1(9)
C32 C31 C30A 106.5(4)
C29A C30A C31 129.9(5)
C29A C30A S6A 118.9(5)
C31 C30A S6A 111.2(4)
N3A C29A C30A 124.5(5)
N3A C29A S5A 115.8(4)
C30A C29A S5A 119.7(4)
C29A N3A C28A 111.9(6)
N3A C28A C23A 126.0(10)
N3A C28A C27A 114.0(5)
C23A C28A C27A 120.1(10)
C24 S6B C30B 89.8(10)
C25 C24 C23A 119.4(8)
C25 C24 S6B 122.2(6)
C32 C33 C23B 107.1(13)
C32 C33 S6A 115.7(3)
C26 C27A C28A 119.2(5)
C26 C27A S5A 131.4(5)
C28A C27A S5A 109.4(4)
C24 C25 C26 118.7(4)
C27A C26 C25 124.1(5)
C25 C26 C30B 97.6(7)
C1 C2 C3 120.6(3)
C6 C1 C2 117.5(3)
C5 C6 C1 120.6(3)
C5 C6 N1 116.0(3)
C1 C6 N1 123.4(3)
C7 N1 C6 109.8(3)
N1 C7 C8 123.5(3)
N1 C7 S1B 132.2(5)
C8 C7 S1B 104.2(5)
N1 C7 S1A 115.8(3)
C8 C7 S1A 120.7(3)
C9 C8 C7 129.2(3)
C9 C8 S2 110.1(2)
C7 C8 S2 120.6(3)
C10 C11 S2 112.3(3)
C4 C3 C2 120.5(4)
C4 C5 C6 121.4(3)
C4 C5 S1A 129.3(3)
C6 C5 S1A 109.4(3)
C4 C5 S1B 134.2(4)
C6 C5 S1B 104.5(4)
C11 C10 C9 112.9(4)
C8 C9 C10 112.7(3)
C3 C4 C5 119.4(3)
C51A C52A C53 132.7(7)
C51A C52A S10A 117.3(7)
C53 C52A S10A 109.8(6)
C45A C50A N5A 129.9(11)
C45A C50A C49A 114.6(11)
N5A C50A C49A 115.5(7)
C48 C49A C50A 119.2(7)
C48 C49A S9A 132.5(5)
C50A C49A S9A 108.3(6)
C49A C48 C47 127.4(5)
C47 C48 C52B 101.1(5)
C46 C47 C48 118.3(4)
C47 C46 C45A 115.2(9)
C47 C46 S10B 120.7(4)
C46 C45A C50A 125.2(16)
C49B C53 C54 129.0(8)
C54 C53 C52A 104.8(5)
C55 C54 C53 117.3(5)
C43 C44 C34B 108.0(11)
C43 C44 S8A 116.0(4)
C42A C41A C40A 132.0(8)
C42A C41A S8A 109.7(6)
C40A C41A S8A 118.3(5)
N4A C40A C41A 124.7(6)
N4A C40A S7A 115.5(5)
C41A C40A S7A 119.8(5)
C38A C39A N4A 114.8(6)
C38A C39A C34A 120.7(11)
N4A C39A C34A 124.4(11)
C35 C34A C39A 113.9(16)
C36 C35 C34A 122.4(10)
C36 C35 S8B 119.4(7)
C43 C42A C41A 111.8(8)
C44 C43 C42A 111.6(5)
C44 C43 C37B 126.6(9)
C37 C38A C39A 118.1(6)
C37 C38A S7A 132.4(5)
C39A C38A S7A 109.5(4)
C35 C36 C37 119.0(4)
C38A C37 C36 125.8(5)
C36 C37 C41B 97.3(8)
C49A S9A C51A 90.3(3)
C51A N5A C50A 111.0(8)
N5A C51A C52A 126.6(8)
N5A C51A S9A 114.8(7)
C52A C51A S9A 118.6(6)
C71A C70 C69 130.1(6)
C69 C70 C74B 103.0(5)
C72B C67B C77 124.6(18)
C79 S16B C85B 92.3(7)
C68 S14B C74B 90.6(5)
C77 S14A C74A 92.2(5)
C75 C76 C77 117.2(4)
C68 C69 C70 117.2(4)
C71B C75 C76 130.2(5)
C76 C75 C74A 103.6(5)
C76 C77 C67B 114.9(10)
C76 C77 S14A 118.1(4)
C88 S16A C85A 92.2(7)
C83A C78A C79 113(3)
C86 C87 C88 117.2(4)
C87 C88 C78B 115.9(18)
C87 C88 S16A 119.2(5)
C79 C80 C81 116.3(4)
C80 C79 C78A 116.6(17)
C80 C79 S16B 117.7(6)
C82A C81 C80 133.2(6)
C80 C81 C85B 104.7(5)
C82B C86 C87 131.5(6)
C87 C86 C85A 103.2(5)
C78A C83A C82A 125(2)
C78A C83A N8A 121(2)
C82A C83A N8A 113.7(9)
C81 C82A C83A 114.6(9)
C81 C82A S15A 135.3(7)
C83A C82A S15A 110.2(8)
C67A C72A C71A 109.7(11)
C67A C72A N7A 135.1(12)
C71A C72A N7A 114.9(9)
C69 C68 C67A 109.9(9)
C69 C68 S14B 118.3(4)
C75 C71B C72B 117.8(7)
C75 C71B S13B 132.0(6)
C72B C71B S13B 110.2(6)
C70 C71A C72A 120.7(8)
C70 C71A S13A 131.7(6)
C72A C71A S13A 107.5(7)
C67B C72B C71B 115.1(12)
C67B C72B N7B 130.3(12)
C71B C72B N7B 114.4(8)
C73B C74B C70 132.9(7)
C73B C74B S14B 116.2(7)
C70 C74B S14B 110.9(6)
C73A C74A C75 133.3(9)
C73A C74A S14A 117.8(8)
C75 C74A S14A 108.8(6)
C68 C67A C72A 131.9(16)
C83B C78B C88 118(3)
N7B C73B C74B 126.0(8)
N7B C73B S13B 116.1(7)
C74B C73B S13B 117.9(6)
N7A C73A C74A 125.6(9)
N7A C73A S13A 116.2(8)
C74A C73A S13A 118.1(7)
C84B C85B C81 132.1(9)
C84B C85B S16B 118.9(9)
C81 C85B S16B 109.1(7)
C51B S9B C49B 88.3(6)
C46 S10B C52B 90.6(6)
C45B C50B C49B 110.5(13)
C45B C50B N5B 134.1(13)
C49B C50B N5B 115.3(11)
C53 C49B C50B 121.3(11)
C53 C49B S9B 129.3(9)
C50B C49B S9B 109.2(9)
C51B C52B C48 135.2(10)
C51B C52B S10B 115.5(10)
C48 C52B S10B 109.3(7)
C45B C55 C54 110.0(10)
C54 C55 S10A 116.0(5)
C35 S8B C41B 90.6(11)
C40B S7B C38B 90.1(7)
C38B C37B C43 114.7(17)
C40A N4A C39A 110.8(7)
C40B C41B C37 132.0(17)
C40B C41B S8B 114.2(15)
C37 C41B S8B 113.8(12)
C39B C34B C44 133(2)
C40B N4B C39B 110.4(16)
C37B C38B C39B 127.3(18)
C37B C38B S7B 125.6(17)
C39B C38B S7B 106.9(12)
N4B C40B C41B 126.5(17)
N4B C40B S7B 117.0(13)
C41B C40B S7B 116.5(12)
C73A S13A C71A 89.5(4)
C71B S13B C73B 89.6(4)
C73B N7B C72B 109.5(9)
C73A N7A C72A 111.9(11)
C82A S15A C84A 88.1(4)
C82B S15B C84B 89.3(4)
C84A C85A C86 132.4(10)
C84A C85A S16A 119.5(9)
C86 C85A S16A 108.2(7)
N8B C84B C85B 123.6(10)
N8B C84B S15B 116.5(9)
C85B C84B S15B 119.9(7)
N8A C84A C85A 125.5(11)
N8A C84A S15A 116.8(9)
C85A C84A S15A 117.7(8)
C84A N8A C83A 111.1(11)
C84B N8B C83B 109.7(11)
C86 C82B C83B 116.4(9)
C86 C82B S15B 134.3(7)
C83B C82B S15B 109.3(8)
C78B C83B C82B 121(2)
C78B C83B N8B 123.5(19)
C82B C83B N8B 115.2(9)
C34B C39B C38B 109.3(16)
C34B C39B N4B 134.9(15)
C38B C39B N4B 115.6(14)
C60B S11B C62B 87.0(8)
N6B C62B C63B 133.3(19)
N6B C62B S11B 116.2(16)
C63B C62B S11B 110.4(12)
C61B C56B C66 129(2)
C62B N6B C61B 110(2)
C62B C63B C59 139.1(17)
C62B C63B S12B 103.6(12)
C59 C63B S12B 117.0(12)
C57 S12B C63B 81.3(8)
C64 C60B C61B 114.3(14)
C64 C60B S11B 129.3(12)
C61B C60B S11B 116.3(13)
C60B C61B C56B 116(2)
C60B C61B N6B 110.0(16)
C56B C61B N6B 133.0(19)
C61A C56A C57 125.1(9)
C29B S5B C27B 90.1(7)
C16B S3B C18B 91.5(8)
C7 S1B C5 77.5(5)
N5B C51B C52B 126.8(13)
N5B C51B S9B 117.9(10)
C52B C51B S9B 115.3(9)
C51B N5B C50B 109.2(13)
C21 C20A C19A 106.7(13)
C12B C17B N2B 134.7(16)
C12B C17B C16B 109.9(17)
N2B C17B C16B 113.3(14)
C18B C19B C15 136.1(12)
C18B C19B S4B 110.8(11)
C15 C19B S4B 113.1(10)
C18A N2A C17A 110.6(6)
C17A C12A C13 118.9(16)
N2B C18B C19B 133.0(14)
N2B C18B S3B 113.0(12)
C19B C18B S3B 113.5(10)
C22 C12B C17B 130.4(18)
C15B C16B C17B 114(3)
C15B C16B S3B 136(3)
C17B C16B S3B 109.5(11)
C18B N2B C17B 112.3(16)
N3B C29B C30B 126.8(16)
N3B C29B S5B 116.3(13)
C30B C29B S5B 116.8(12)
C31 C27B C28B 119.2(14)
C31 C27B S5B 132.6(13)
C28B C27B S5B 107.7(12)
C23B C28B C27B 107.4(18)
C23B C28B N3B 134.5(18)
C27B C28B N3B 118.0(14)
C29B N3B C28B 107.8(16)
C29B C30B C26 134.6(16)
C29B C30B S6B 113.7(14)
C26 C30B S6B 111.7(10)
C28A C23A C24 118.5(14)

loop_
_geom_bond_atom_site_label_1
_geom_bond_atom_site_label_2
_geom_bond_distance
S3A C16A 1.716(6)
S3A C18A 1.753(5)
S11A C60A 1.717(5)
S11A C62A 1.752(4)
S5A C27A 1.731(6)
S5A C29A 1.751(4)
S1A C5 1.720(4)
S1A C7 1.762(4)
S4A C22 1.618(7)
S4A C19A 1.722(7)
S12A C66 1.638(5)
S12A C63A 1.731(6)
S6A C33 1.617(6)
S6A C30A 1.728(7)
S2 C11 1.696(4)
S2 C8 1.723(3)
C45B C50B 1.346(17)
C45B C55 1.358(16)
S10A C55 1.583(8)
S10A C52A 1.760(10)
S8A C44 1.614(6)
S8A C41A 1.738(8)
S7A C38A 1.728(7)
S7A C40A 1.761(6)
C14 C15 1.370(5)
C14 C13 1.386(6)
C15 C16A 1.326(7)
C15 C19B 1.510(14)
C16A C17A 1.386(8)
C18A N2A 1.280(8)
C18A C19A 1.426(8)
C19A C20A 1.484(17)
C22 C21 1.353(7)
C22 C12B 1.402(17)
C13 S4B 1.38(2)
C13 C12A 1.50(2)
C23B C28B 1.367(18)
C23B C33 1.392(18)
S4B C19B 1.819(17)
C17A C12A 1.350(18)
C17A N2A 1.421(8)
C21 C20A 1.38(2)
C21 C15B 1.42(7)
C15B C16B 1.20(6)
C58 C57 1.367(6)
C58 C59 1.399(6)
C59 C60A 1.320(6)
C59 C63B 1.543(16)
C60A C61A 1.390(7)
C62A N6A 1.292(9)
C62A C63A 1.441(8)
C63A C64 1.476(8)
C66 C65 1.352(6)
C66 C56B 1.391(19)
C57 C56A 1.382(13)
C57 S12B 1.529(14)
C61A C56A 1.351(13)
C61A N6A 1.419(7)
C64 C60B 1.226(14)
C64 C65 1.391(5)
C32 C33 1.349(6)
C32 C31 1.386(5)
C31 C27B 1.117(16)
C31 C30A 1.481(7)
C30A C29A 1.452(8)
C29A N3A 1.270(8)
N3A C28A 1.395(8)
C28A C23A 1.404(16)
C28A C27A 1.405(7)
S6B C24 1.464(16)
S6B C30B 1.79(3)
C24 C25 1.374(6)
C24 C23A 1.421(18)
C27A C26 1.296(6)
C25 C26 1.398(5)
C26 C30B 1.622(19)
C2 C1 1.400(5)
C2 C3 1.404(5)
C1 C6 1.393(4)
C6 C5 1.386(5)
C6 N1 1.399(4)
N1 C7 1.288(4)
C7 C8 1.442(5)
C7 S1B 1.649(11)
C8 C9 1.386(5)
C11 C10 1.352(5)
C3 C4 1.361(5)
C5 C4 1.370(5)
C5 S1B 2.193(13)
C10 C9 1.398(5)
C52A C51A 1.418(12)
C52A C53 1.526(10)
C50A C45A 1.382(16)
C50A N5A 1.405(11)
C50A C49A 1.412(9)
C49A C48 1.216(8)
C49A S9A 1.744(7)
C48 C47 1.373(5)
C48 C52B 1.654(14)
C47 C46 1.354(6)
C46 C45A 1.365(16)
C46 S10B 1.551(10)
C53 C49B 1.142(13)
C53 C54 1.381(7)
C54 C55 1.358(8)
C44 C43 1.357(6)
C44 C34B 1.364(16)
C41A C42A 1.404(11)
C41A C40A 1.433(8)
C40A N4A 1.293(10)
C39A C38A 1.405(9)
C39A N4A 1.406(9)
C39A C34A 1.52(2)
C34A C35 1.39(2)
C35 C36 1.364(7)
C35 S8B 1.545(17)
C42A C43 1.370(14)
C43 C37B 1.44(3)
C38A C37 1.274(7)
C36 C37 1.391(6)
C37 C41B 1.65(2)
S9A C51A 1.757(7)
N5A C51A 1.309(11)
C70 C71A 1.162(9)
C70 C69 1.392(6)
C70 C74B 1.524(10)
C67B C72B 1.396(17)
C67B C77 1.407(17)
S16B C79 1.576(14)
S16B C85B 1.750(18)
S14B C68 1.546(8)
S14B C74B 1.785(10)
S14A C77 1.532(8)
S14A C74A 1.763(12)
C76 C75 1.361(5)
C76 C77 1.372(6)
C69 C68 1.356(7)
C75 C71B 1.236(8)
C75 C74A 1.579(11)
S16A C88 1.570(12)
S16A C85A 1.748(19)
C78A C83A 1.36(5)
C78A C79 1.55(4)
C87 C86 1.359(5)
C87 C88 1.364(5)
C88 C78B 1.48(4)
C80 C79 1.359(6)
C80 C81 1.382(6)
C81 C82A 1.162(9)
C81 C85B 1.573(11)
C86 C82B 1.176(9)
C86 C85A 1.654(13)
C83A C82A 1.396(11)
C83A N8A 1.420(15)
C82A S15A 1.742(9)
C72A C67A 1.377(16)
C72A C71A 1.383(10)
C72A N7A 1.425(11)
C68 C67A 1.376(16)
C71B C72B 1.414(9)
C71B S13B 1.731(8)
C71A S13A 1.770(9)
C72B N7B 1.431(13)
C74B C73B 1.422(12)
C74A C73A 1.417(13)
C78B C83B 1.36(5)
C73B N7B 1.324(13)
C73B S13B 1.758(7)
C73A N7A 1.239(16)
C73A S13A 1.745(8)
C85B C84B 1.413(14)
S9B C51B 1.751(12)
S9B C49B 1.760(12)
S10B C52B 1.778(13)
C50B C49B 1.376(13)
C50B N5B 1.441(16)
C52B C51B 1.442(18)
S8B C41B 1.69(3)
S7B C40B 1.747(15)
S7B C38B 1.812(16)
C37B C38B 1.29(3)
C41B C40B 1.43(2)
C34B C39B 1.363(18)
N4B C40B 1.28(2)
N4B C39B 1.47(2)
C38B C39B 1.398(16)
S15A C84A 1.764(10)
S15B C82B 1.754(8)
S15B C84B 1.762(9)
C85A C84A 1.420(15)
C84B N8B 1.305(13)
C84A N8A 1.261(15)
N8B C83B 1.432(16)
C82B C83B 1.405(11)
S11B C60B 1.740(15)
S11B C62B 1.780(17)
C62B N6B 1.26(3)
C62B C63B 1.50(2)
C56B C61B 1.377(18)
N6B C61B 1.54(3)
C63B S12B 1.93(2)
C60B C61B 1.29(2)
S5B C29B 1.763(12)
S5B C27B 1.797(16)
S3B C16B 1.746(17)
S3B C18B 1.774(11)
C51B N5B 1.265(18)
C17B C12B 1.431(18)
C17B N2B 1.434(17)
C17B C16B 1.441(19)
C19B C18B 1.435(15)
C18B N2B 1.348(16)
C29B N3B 1.337(15)
C29B C30B 1.408(16)
C27B C28B 1.37(2)
C28B N3B 1.46(3)

loop_
_geom_torsion_atom_site_label_1
_geom_torsion_atom_site_label_2
_geom_torsion_atom_site_label_3
_geom_torsion_atom_site_label_4
_geom_torsion
C13 C14 C15 C16A -0.3(7)
C13 C14 C15 C19B 0.5(9)
C14 C15 C16A C17A 1.2(9)
C14 C15 C16A S3A 179.4(5)
C18A S3A C16A C15 -178.6(6)
C18A S3A C16A C17A -0.3(5)
C16A S3A C18A N2A 1.4(7)
C16A S3A C18A C19A -177.7(5)
N2A C18A C19A C20A -173.0(11)
S3A C18A C19A C20A 6.0(12)
N2A C18A C19A S4A 2.3(10)
S3A C18A C19A S4A -178.6(4)
C22 S4A C19A C18A -178.7(5)
C22 S4A C19A C20A -2.6(9)
C19A S4A C22 C21 0.0(5)
C15 C14 C13 S4B 0.2(13)
C15 C14 C13 C12A -0.1(13)
C14 C13 S4B C19B -0.7(15)
C15 C16A C17A C12A -1.9(16)
S3A C16A C17A C12A 179.6(14)
C15 C16A C17A N2A 177.9(6)
S3A C16A C17A N2A -0.6(9)
S4A C22 C21 C20A 2.9(10)
C12B C22 C21 C15B -19(3)
C22 C21 C15B C16B 28(7)
C57 C58 C59 C60A -0.4(7)
C57 C58 C59 C63B 1.5(9)
C58 C59 C60A C61A 0.8(8)
C58 C59 C60A S11A -179.9(4)
C62A S11A C60A C59 179.3(6)
C62A S11A C60A C61A -1.4(5)
C60A S11A C62A N6A 0.9(6)
C60A S11A C62A C63A -177.3(4)
N6A C62A C63A C64 -177.3(8)
S11A C62A C63A C64 0.8(8)
N6A C62A C63A S12A -0.1(9)
S11A C62A C63A S12A 178.0(3)
C66 S12A C63A C62A -178.1(5)
C66 S12A C63A C64 -0.4(5)
C63A S12A C66 C65 0.2(4)
C59 C58 C57 C56A -0.1(12)
C59 C58 C57 S12B -0.7(11)
C59 C60A C61A C56A -0.6(14)
S11A C60A C61A C56A 180.0(11)
C59 C60A C61A N6A -178.8(6)
S11A C60A C61A N6A 1.8(8)
C63A C62A N6A C61A 178.1(6)
S11A C62A N6A C61A 0.0(10)
C56A C61A N6A C62A -179.2(13)
C60A C61A N6A C62A -1.2(11)
C62A C63A C64 C65 177.9(6)
S12A C63A C64 C65 0.5(5)
C56B C66 C65 C64 4(2)
S12A C66 C65 C64 0.1(5)
C60B C64 C65 C66 0.1(14)
C63A C64 C65 C66 -0.4(5)
C33 C32 C31 C27B 5.2(13)
C33 C32 C31 C30A 0.5(6)
C32 C31 C30A C29A 179.3(5)
C32 C31 C30A S6A -0.5(5)
C33 S6A C30A C29A -179.5(5)
C33 S6A C30A C31 0.3(5)
C31 C30A C29A N3A 177.7(7)
S6A C30A C29A N3A -2.6(9)
C31 C30A C29A S5A -2.9(8)
S6A C30A C29A S5A 176.8(3)
C27A S5A C29A N3A 0.8(6)
C27A S5A C29A C30A -178.7(4)
C30A C29A N3A C28A 178.7(6)
S5A C29A N3A C28A -0.8(9)
C29A N3A C28A C23A 178.1(9)
C29A N3A C28A C27A 0.4(10)
C30B S6B C24 C25 0.3(10)
C31 C32 C33 C23B 0(3)
C31 C32 C33 S6A -0.3(6)
C28B C23B C33 C32 -1(7)
C30A S6A C33 C32 -0.1(5)
N3A C28A C27A C26 178.6(6)
C23A C28A C27A C26 0.7(11)
N3A C28A C27A S5A 0.2(8)
C23A C28A C27A S5A -177.7(7)
C29A S5A C27A C26 -178.6(6)
C29A S5A C27A C28A -0.5(5)
C23A C24 C25 C26 -0.7(9)
S6B C24 C25 C26 -1.2(9)
C28A C27A C26 C25 0.1(8)
S5A C27A C26 C25 178.1(4)
C24 C25 C26 C27A -0.1(7)
C24 C25 C26 C30B 1.3(8)
C3 C2 C1 C6 -1.4(5)
C2 C1 C6 C5 0.6(5)
C2 C1 C6 N1 179.6(3)
C5 C6 N1 C7 -0.3(4)
C1 C6 N1 C7 -179.3(3)
C6 N1 C7 C8 178.0(3)
C6 N1 C7 S1B -0.3(10)
C6 N1 C7 S1A -0.6(4)
C5 S1A C7 N1 1.0(3)
C5 S1A C7 C8 -177.6(3)
N1 C7 C8 C9 -178.8(3)
S1B C7 C8 C9 -0.1(8)
S1A C7 C8 C9 -0.3(5)
N1 C7 C8 S2 0.7(5)
S1B C7 C8 S2 179.4(7)
S1A C7 C8 S2 179.2(2)
C11 S2 C8 C9 0.1(3)
C11 S2 C8 C7 -179.5(3)
C8 S2 C11 C10 -0.3(3)
C1 C2 C3 C4 1.8(6)
C1 C6 C5 C4 -0.1(5)
N1 C6 C5 C4 -179.2(3)
C1 C6 C5 S1A -179.9(3)
N1 C6 C5 S1A 1.0(4)
C1 C6 C5 S1B 179.6(6)
N1 C6 C5 S1B 0.5(6)
C7 S1A C5 C4 179.2(3)
C7 S1A C5 C6 -1.0(3)
S2 C11 C10 C9 0.3(4)
C7 C8 C9 C10 179.6(3)
S2 C8 C9 C10 0.1(4)
C11 C10 C9 C8 -0.3(5)
C2 C3 C4 C5 -1.2(6)
C6 C5 C4 C3 0.4(5)
S1A C5 C4 C3 -179.8(3)
S1B C5 C4 C3 -179.2(8)
C55 S10A C52A C51A 178.4(8)
C55 S10A C52A C53 2.2(8)
C45A C50A C49A C48 -2.3(19)
N5A C50A C49A C48 177.7(7)
C45A C50A C49A S9A 179.9(14)
N5A C50A C49A S9A -0.1(13)
C50A C49A C48 C47 0.0(12)
S9A C49A C48 C47 177.1(5)
C49A C48 C47 C46 0.5(8)
C52B C48 C47 C46 0.8(7)
C48 C47 C46 C45A 1.4(14)
C48 C47 C46 S10B -1.2(7)
C47 C46 C45A C50A -4(3)
N5A C50A C45A C46 -175.5(15)
C49A C50A C45A C46 5(3)
C51A C52A C53 C54 -177.8(9)
S10A C52A C53 C54 -2.4(8)
C49B C53 C54 C55 -3.6(14)
C52A C53 C54 C55 1.7(7)
C41A S8A C44 C43 0.0(5)
C44 S8A C41A C42A 0.8(11)
C44 S8A C41A C40A 178.8(5)
C42A C41A C40A N4A 179.3(15)
S8A C41A C40A N4A 1.8(9)
C42A C41A C40A S7A 0.9(15)
S8A C41A C40A S7A -176.6(4)
C38A S7A C40A N4A 0.2(7)
C38A S7A C40A C41A 178.7(5)
C38A C39A C34A C35 -2(3)
N4A C39A C34A C35 178.5(13)
C39A C34A C35 C36 4(2)
C40A C41A C42A C43 -179.0(8)
S8A C41A C42A C43 -1.4(18)
S8A C44 C43 C42A -0.9(12)
C34B C44 C43 C37B -2(3)
C41A C42A C43 C44 1.4(18)
N4A C39A C38A C37 179.0(7)
C34A C39A C38A C37 -0.2(17)
N4A C39A C38A S7A -0.1(11)
C34A C39A C38A S7A -179.3(13)
C40A S7A C38A C37 -179.0(7)
C40A S7A C38A C39A 0.0(6)
C34A C35 C36 C37 -3.1(15)
S8B C35 C36 C37 -0.1(9)
C39A C38A C37 C36 1.4(10)
S7A C38A C37 C36 -179.7(5)
C35 C36 C37 C38A 0.1(7)
C35 C36 C37 C41B 0.0(8)
C48 C49A S9A C51A -176.7(8)
C50A C49A S9A C51A 0.7(8)
C45A C50A N5A C51A 179.2(18)
C49A C50A N5A C51A -0.8(14)
C50A N5A C51A C52A -178.9(9)
C50A N5A C51A S9A 1.4(11)
C53 C52A C51A N5A -177.8(9)
S10A C52A C51A N5A 7.0(13)
C53 C52A C51A S9A 1.9(13)
S10A C52A C51A S9A -173.3(6)
C49A S9A C51A N5A -1.2(7)
C49A S9A C51A C52A 179.0(6)
C71A C70 C69 C68 -2.0(10)
C74B C70 C69 C68 1.4(6)
C77 C76 C75 C71B 0.8(8)
C77 C76 C75 C74A -0.8(6)
C75 C76 C77 C67B 3.0(14)
C75 C76 C77 S14A 0.0(6)
C72B C67B C77 C76 -6(3)
C74A S14A C77 C76 0.6(6)
C86 C87 C88 C78B 4.6(18)
C86 C87 C88 S16A -0.4(7)
C85A S16A C88 C87 1.1(8)
C81 C80 C79 C78A -5(2)
C81 C80 C79 S16B 1.3(8)
C83A C78A C79 C80 11(4)
C85B S16B C79 C80 -1.7(9)
C79 C80 C81 C82A -0.6(10)
C79 C80 C81 C85B 0.0(7)
C88 C87 C86 C82B -2.7(9)
C88 C87 C86 C85A -0.6(7)
C79 C78A C83A C82A -12(4)
C79 C78A C83A N8A 173.8(18)
C80 C81 C82A C83A 0.7(16)
C80 C81 C82A S15A -179.4(6)
C78A C83A C82A C81 7(3)
N8A C83A C82A C81 -178.8(8)
C78A C83A C82A S15A -173(2)
N8A C83A C82A S15A 1.3(15)
C70 C69 C68 C67A 1.8(18)
C70 C69 C68 S14B -1.7(8)
C74B S14B C68 C69 0.9(7)
C76 C75 C71B C72B -1.9(13)
C76 C75 C71B S13B 179.0(5)
C69 C70 C71A C72A 4.8(15)
C69 C70 C71A S13A -179.6(5)
C67A C72A C71A C70 -7(2)
N7A C72A C71A C70 178.9(10)
C67A C72A C71A S13A 176.8(17)
N7A C72A C71A S13A 2.4(14)
C77 C67B C72B C71B 5(3)
C77 C67B C72B N7B -179.2(16)
C75 C71B C72B C67B -0.9(19)
S13B C71B C72B C67B 178.4(14)
C75 C71B C72B N7B -177.5(9)
S13B C71B C72B N7B 1.8(14)
C69 C70 C74B C73B -179.3(8)
C69 C70 C74B S14B -0.8(7)
C68 S14B C74B C73B 178.8(7)
C68 S14B C74B C70 0.0(8)
C76 C75 C74A C73A 178.4(8)
C76 C75 C74A S14A 1.1(6)
C77 S14A C74A C73A -178.8(6)
C77 S14A C74A C75 -1.0(6)
C69 C68 C67A C72A -6(4)
C71A C72A C67A C68 8(4)
N7A C72A C67A C68 -179(2)
C87 C88 C78B C83B -5(3)
C70 C74B C73B N7B -179.6(11)
S14B C74B C73B N7B 1.9(14)
C70 C74B C73B S13B 1.7(12)
S14B C74B C73B S13B -176.8(6)
C75 C74A C73A N7A -175.8(12)
S14A C74A C73A N7A 1.3(15)
C75 C74A C73A S13A 0.0(12)
S14A C74A C73A S13A 177.1(5)
C80 C81 C85B C84B 179.7(10)
C80 C81 C85B S16B -1.1(9)
C79 S16B C85B C84B -179.1(8)
C79 S16B C85B C81 1.6(9)
C47 C46 S10B C52B 0.8(8)
C55 C45B C50B C49B -6(5)
C55 C45B C50B N5B 179(2)
C54 C53 C49B C50B 6(3)
C54 C53 C49B S9B 179.4(8)
C45B C50B C49B C53 -1(3)
N5B C50B C49B C53 175.3(12)
C45B C50B C49B S9B -176.1(18)
N5B C50B C49B S9B 1(2)
C51B S9B C49B C53 -174.7(16)
C51B S9B C49B C50B -0.6(14)
C47 C48 C52B C51B 176.5(13)
C47 C48 C52B S10B -0.3(9)
C46 S10B C52B C51B -177.7(10)
C46 S10B C52B C48 -0.3(9)
C50B C45B C55 C54 7(4)
C53 C54 C55 C45B -2.6(18)
C53 C54 C55 S10A -0.1(8)
C52A S10A C55 C54 -1.3(8)
C36 C35 S8B C41B 0.1(12)
C44 C43 C37B C38B -1(5)
C41A C40A N4A C39A -178.7(7)
S7A C40A N4A C39A -0.3(11)
C38A C39A N4A C40A 0.2(13)
C34A C39A N4A C40A 179.4(14)
C36 C37 C41B C40B 178.1(16)
C36 C37 C41B S8B 0.1(13)
C35 S8B C41B C40B -178.5(13)
C35 S8B C41B C37 -0.1(14)
C43 C44 C34B C39B 10(5)
C43 C37B C38B C39B -1(6)
C43 C37B C38B S7B -176.9(19)
C40B S7B C38B C37B 178(3)
C40B S7B C38B C39B 1.3(13)
C39B N4B C40B C41B -179.9(15)
C39B N4B C40B S7B 0(2)
C37 C41B C40B N4B -175.1(19)
S8B C41B C40B N4B 3(2)
C37 C41B C40B S7B 5(2)
S8B C41B C40B S7B -176.8(10)
C38B S7B C40B N4B -0.6(16)
C38B S7B C40B C41B 179.0(12)
N7A C73A S13A C71A -1.3(11)
C74A C73A S13A C71A -177.5(7)
C70 C71A S13A C73A -176.7(10)
C72A C71A S13A C73A -0.7(8)
C75 C71B S13B C73B 179.0(9)
C72B C71B S13B C73B -0.2(8)
N7B C73B S13B C71B -1.7(9)
C74B C73B S13B C71B 177.2(6)
C74B C73B N7B C72B -175.8(9)
S13B C73B N7B C72B 2.9(14)
C67B C72B N7B C73B -179.0(18)
C71B C72B N7B C73B -3.0(17)
C74A C73A N7A C72A 178.7(9)
S13A C73A N7A C72A 2.8(17)
C67A C72A N7A C73A -176(2)
C71A C72A N7A C73A -3.4(19)
C81 C82A S15A C84A -179.9(10)
C83A C82A S15A C84A -0.1(10)
C87 C86 C85A C84A -177.4(12)
C87 C86 C85A S16A 1.3(9)
C88 S16A C85A C84A 177.6(10)
C88 S16A C85A C86 -1.3(9)
C81 C85B C84B N8B -177.3(10)
S16B C85B C84B N8B 3.6(14)
C81 C85B C84B S15B 2.7(14)
S16B C85B C84B S15B -176.3(7)
C82B S15B C84B N8B 0.9(8)
C82B S15B C84B C85B -179.2(7)
C86 C85A C84A N8A -180.0(12)
S16A C85A C84A N8A 1.5(17)
C86 C85A C84A S15A 0.1(16)
S16A C85A C84A S15A -178.5(8)
C82A S15A C84A N8A -1.4(9)
C82A S15A C84A C85A 178.6(8)
C85A C84A N8A C83A -177.6(11)
S15A C84A N8A C83A 2.3(13)
C78A C83A N8A C84A 172(2)
C82A C83A N8A C84A -2.3(17)
C85B C84B N8B C83B 179.2(11)
S15B C84B N8B C83B -0.8(13)
C87 C86 C82B C83B 0.8(15)
C87 C86 C82B S15B -179.1(5)
C84B S15B C82B C86 179.3(9)
C84B S15B C82B C83B -0.6(10)
C88 C78B C83B C82B 4(4)
C88 C78B C83B N8B -178.3(18)
C86 C82B C83B C78B -1(3)
S15B C82B C83B C78B 179(2)
C86 C82B C83B N8B -179.6(9)
S15B C82B C83B N8B 0.3(16)
C84B N8B C83B C78B -178(2)
C84B N8B C83B C82B 0.3(17)
C44 C34B C39B C38B -11(6)
C44 C34B C39B N4B 174(3)
C37B C38B C39B C34B 6(4)
S7B C38B C39B C34B -178(2)
C37B C38B C39B N4B -178(3)
S7B C38B C39B N4B -2(2)
C40B N4B C39B C34B 176(3)
C40B N4B C39B C38B 1(3)
C60B S11B C62B N6B -3(2)
C60B S11B C62B C63B 178.9(12)
C65 C66 C56B C61B -12(6)
C63B C62B N6B C61B -177.5(18)
S11B C62B N6B C61B 5(3)
N6B C62B C63B C59 176(3)
S11B C62B C63B C59 -6(3)
N6B C62B C63B S12B 2(3)
S11B C62B C63B S12B -179.9(9)
C58 C59 C63B C62B -175(2)
C58 C59 C63B S12B -1.7(13)
C58 C57 S12B C63B -0.4(12)
C65 C64 C60B C61B 2(3)
C65 C64 C60B S11B 179.1(8)
C62B S11B C60B C64 -177.8(18)
C62B S11B C60B C61B 0(2)
C64 C60B C61B C56B -8(4)
S11B C60B C61B C56B 174(3)
C64 C60B C61B N6B -179.5(18)
S11B C60B C61B N6B 3(3)
C66 C56B C61B C60B 15(6)
C66 C56B C61B N6B -176(3)
C62B N6B C61B C60B -5(4)
C62B N6B C61B C56B -174(4)
C60A C61A C56A C57 0(2)
N6A C61A C56A C57 178.0(13)
C58 C57 C56A C61A 0(2)
N1 C7 S1B C5 0.5(10)
C8 C7 S1B C5 -178.0(3)
C48 C52B C51B N5B -172.8(14)
S10B C52B C51B N5B 3.8(18)
C48 C52B C51B S9B 4.6(18)
S10B C52B C51B S9B -178.8(7)
C49B S9B C51B N5B 0.5(12)
C49B S9B C51B C52B -177.1(10)
C52B C51B N5B C50B 177.0(12)
S9B C51B N5B C50B -0.3(16)
C45B C50B N5B C51B 175(3)
C49B C50B N5B C51B 0(2)
C22 C21 C20A C19A -4.5(13)
C18A C19A C20A C21 -180.0(7)
S4A C19A C20A C21 4.4(13)
C14 C15 C19B C18B 177.8(19)
C14 C15 C19B S4B -0.9(13)
C13 S4B C19B C18B -178.0(13)
C13 S4B C19B C15 1.0(16)
C19A C18A N2A C17A 177.1(6)
S3A C18A N2A C17A -1.9(10)
C12A C17A N2A C18A -178.6(15)
C16A C17A N2A C18A 1.6(11)
C16A C17A C12A C13 2(3)
N2A C17A C12A C13 -178.2(13)
C14 C13 C12A C17A -1(3)
C15 C19B C18B N2B 177(3)
S4B C19B C18B N2B -4(3)
C15 C19B C18B S3B 6(2)
S4B C19B C18B S3B -175.5(12)
C16B S3B C18B N2B 3(2)
C16B S3B C18B C19B 176.4(12)
C21 C22 C12B C17B 22(4)
N2B C17B C12B C22 175(3)
C16B C17B C12B C22 -22(5)
C21 C15B C16B C17B -28(7)
C21 C15B C16B S3B 167(3)
C12B C17B C16B C15B 21(4)
N2B C17B C16B C15B -173(3)
C12B C17B C16B S3B -170(2)
N2B C17B C16B S3B -4(3)
C18B S3B C16B C15B 166(4)
C18B S3B C16B C17B 0.7(15)
C19B C18B N2B C17B -177.6(18)
S3B C18B N2B C17B -6(3)
C12B C17B N2B C18B 168(3)
C16B C17B N2B C18B 6(4)
C27B S5B C29B N3B 0.0(18)
C27B S5B C29B C30B 178.5(12)
C32 C31 C27B C28B -8(3)
C32 C31 C27B S5B -179.3(7)
C29B S5B C27B C31 174.2(15)
C29B S5B C27B C28B 2.5(15)
C33 C23B C28B C27B -1(7)
C33 C23B C28B N3B -178(4)
C31 C27B C28B C23B 5(4)
S5B C27B C28B C23B 178(3)
C31 C27B C28B N3B -177.5(17)
S5B C27B C28B N3B -4(3)
C30B C29B N3B C28B 179.4(16)
S5B C29B N3B C28B -2(3)
C23B C28B N3B C29B -179(4)
C27B C28B N3B C29B 4(3)
N3B C29B C30B C26 174(2)
S5B C29B C30B C26 -4(2)
N3B C29B C30B S6B -4(3)
S5B C29B C30B S6B 177.7(9)
C25 C26 C30B C29B -179.0(17)
C25 C26 C30B S6B -1.0(11)
C24 S6B C30B C29B 178.9(12)
C24 S6B C30B C26 0.5(12)
N3A C28A C23A C24 -179.1(8)
C27A C28A C23A C24 -1.4(15)
C25 C24 C23A C28A 1.4(14)

_cod_database_fobs_code 2021627
